data_7123838
loop_
_publ_author_name
'Chaolumen, Chaolumen'
'Ito, Hideto'
'Itami, Kenichiro'

_publ_section_title
;
 An Axially Chiral 1,1&#x2032;-Biazulene and Its \p-Extended Derivative:
 Synthesis, Structures and Properties
;
_journal_name_full 'Chemical Communications'
_journal_paper_doi 10.1039/C9CC03510A
_journal_year 2019
_chemical_absolute_configuration unk
_chemical_formula_sum 'C56 H38'
_chemical_formula_weight 710.86
_chemical_name_systematic 'compound 1'
_space_group_crystal_system monoclinic
_space_group_IT_number 14
_space_group_name_Hall '-P 2yab'
_space_group_name_H-M_alt 'P 1 21/a 1'
_symmetry_space_group_name_Hall '-P 2yab'
_symmetry_space_group_name_H-M 'P 1 21/a 1'
_atom_sites_solution_hydrogens geom
_audit_creation_method SHELXL-2016/6
_audit_update_record
;
2019-02-26 deposited with the CCDC.    2019-07-10 downloaded from the CCDC.
;
_cell_angle_alpha 90
_cell_angle_beta 111.978(2)
_cell_angle_gamma 90
_cell_formula_units_Z 4
_cell_length_a 20.704(2)
_cell_length_b 9.6416(8)
_cell_length_c 20.416(2)
_cell_measurement_reflns_used 9856
_cell_measurement_temperature 123
_cell_measurement_theta_max 25.4
_cell_measurement_theta_min 3.1
_cell_volume 3779.3(6)
_computing_cell_refinement
;
Rigaku CrystalClear-SM Expert 2.1 b29
;
_computing_data_collection
;
Rigaku CrystalClear-SM Expert 2.1 b29
;
_computing_data_reduction
;
Rigaku CrystalClear-SM Expert 2.1 b29
;
_computing_molecular_graphics 'Yadokari-XG 2009 (Wakita Nemoto et al., 2009)'
_computing_publication_material 'Yadokari-XG 2009 (Wakita,Nemoto et al., 2009)'
_computing_structure_refinement 'SHELXL-2016/6 (Sheldrick, 2016)'
_computing_structure_solution SIR-97
_diffrn_ambient_temperature 123
_diffrn_detector_area_resol_mean 5.8140
_diffrn_measured_fraction_theta_full 0.997
_diffrn_measured_fraction_theta_max 0.997
_diffrn_measurement_device_type 'Rigaku Pilatus 200K'
_diffrn_measurement_method 'profile data from \w-scans'
_diffrn_radiation_monochromator Confocal
_diffrn_radiation_source 'Rotating Anode'
_diffrn_radiation_type MoK\a
_diffrn_radiation_wavelength 0.71075
_diffrn_reflns_av_R_equivalents 0.0250
_diffrn_reflns_av_unetI/netI 0.0143
_diffrn_reflns_Laue_measured_fraction_full 0.997
_diffrn_reflns_Laue_measured_fraction_max 0.997
_diffrn_reflns_limit_h_max 24
_diffrn_reflns_limit_h_min -24
_diffrn_reflns_limit_k_max 11
_diffrn_reflns_limit_k_min -11
_diffrn_reflns_limit_l_max 24
_diffrn_reflns_limit_l_min -24
_diffrn_reflns_number 40422
_diffrn_reflns_point_group_measured_fraction_full 0.997
_diffrn_reflns_point_group_measured_fraction_max 0.997
_diffrn_reflns_theta_full 25.000
_diffrn_reflns_theta_max 25.000
_diffrn_reflns_theta_min 3.130
_diffrn_source 'Rotating Anode'
_exptl_absorpt_coefficient_mu 0.071
_exptl_absorpt_correction_T_max 1.000
_exptl_absorpt_correction_T_min 0.865
_exptl_absorpt_correction_type multi-scan
_exptl_absorpt_process_details 'Jacobson, R. (1998) Private communication'
_exptl_crystal_colour Blue
_exptl_crystal_density_diffrn 1.249
_exptl_crystal_description Block
_exptl_crystal_F_000 1496
_exptl_crystal_recrystallization_method 'Re-crystallisation from solvent: CHC3/hexane'
_exptl_crystal_size_max 0.2
_exptl_crystal_size_mid 0.15
_exptl_crystal_size_min 0.15
_refine_diff_density_max 0.192
_refine_diff_density_min -0.190
_refine_diff_density_rms 0.034
_refine_ls_extinction_method none
_refine_ls_goodness_of_fit_ref 1.049
_refine_ls_hydrogen_treatment constr
_refine_ls_matrix_type full
_refine_ls_number_parameters 505
_refine_ls_number_reflns 6644
_refine_ls_number_restraints 0
_refine_ls_restrained_S_all 1.049
_refine_ls_R_factor_all 0.0377
_refine_ls_R_factor_gt 0.0322
_refine_ls_shift/su_max 0.001
_refine_ls_shift/su_mean 0.000
_refine_ls_structure_factor_coef Fsqd
_refine_ls_weighting_details 'w=1/[\s^2^(Fo^2^)+(0.0401P)^2^+1.1908P] where P=(Fo^2^+2Fc^2^)/3'
_refine_ls_weighting_scheme calc
_refine_ls_wR_factor_gt 0.0792
_refine_ls_wR_factor_ref 0.0825
_reflns_Friedel_coverage 0.000
_reflns_number_gt 5871
_reflns_number_total 6644
_reflns_threshold_expression 'I > 2\s(I)'
_cod_data_source_file c9cc03510a2.cif
_cod_data_source_block 1
_cod_depositor_comments
;
The following automatic conversions were performed:

'_space_group_crystal_system' value 'Monoclinic' changed to
'monoclinic' according to
/home/data/users/saulius/crontab/automatic-downloads/rss-feeds/RSC/lib/dictionaries/cif_core.dic
dictionary named 'cif_core.dic' version 2.4.2 from 2011-04-26.

Automatic conversion script
Id: cif_fix_values 4973 2017-02-22 13:04:09Z antanas 
;
_cod_database_code 7123838
_shelx_shelxl_version_number 2016/6
_shelx_space_group_comment
;
The symmetry employed for this shelxl refinement is uniquely defined
by the following loop, which should always be used as a source of
symmetry information in preference to the above space-group names.
They are only intended as comments.
;
_shelx_estimated_absorpt_t_min 0.986
_shelx_estimated_absorpt_t_max 0.989

loop_
_space_group_symop_operation_xyz
'x, y, z'
'-x+1/2, y+1/2, -z'
'-x, -y, -z'
'x-1/2, -y-1/2, z'

loop_
_atom_site_label
_atom_site_type_symbol
_atom_site_fract_x
_atom_site_fract_y
_atom_site_fract_z
_atom_site_U_iso_or_equiv
_atom_site_adp_type
_atom_site_occupancy
_atom_site_site_symmetry_order
_atom_site_calc_flag
_atom_site_refinement_flags_posn
_atom_site_refinement_flags_adp
C1 C 0.70889(6) -0.05576(11) 0.79854(5) 0.0161(2) Uani 1 1 d . .
C2 C 0.67802(6) -0.18794(12) 0.77636(5) 0.0178(2) Uani 1 1 d . .
C3 C 0.73096(6) -0.29022(12) 0.79923(6) 0.0228(3) Uani 1 1 d . .
H1 H 0.723722 -0.386893 0.790612 0.027 Uiso 1 1 calc R U
C4 C 0.79550(6) -0.22808(12) 0.83638(6) 0.0217(2) Uani 1 1 d . .
C5 C 0.86039(7) -0.29493(14) 0.86604(6) 0.0298(3) Uani 1 1 d . .
H2 H 0.859349 -0.392473 0.859130 0.036 Uiso 1 1 calc R U
C6 C 0.92633(7) -0.23935(16) 0.90423(7) 0.0353(3) Uani 1 1 d . .
H3 H 0.963678 -0.303977 0.919111 0.042 Uiso 1 1 calc R U
C7 C 0.94429(6) -0.10247(16) 0.92318(6) 0.0322(3) Uani 1 1 d . .
H4 H 0.992286 -0.086551 0.949849 0.039 Uiso 1 1 calc R U
C8 C 0.90223(6) 0.01495(14) 0.90882(6) 0.0274(3) Uani 1 1 d . .
H5 H 0.925374 0.099160 0.928085 0.033 Uiso 1 1 calc R U
C9 C 0.83004(6) 0.02666(13) 0.86967(6) 0.0210(2) Uani 1 1 d . .
H6 H 0.811789 0.118121 0.864971 0.025 Uiso 1 1 calc R U
C10 C 0.78173(6) -0.07663(12) 0.83694(5) 0.0181(2) Uani 1 1 d . .
C11 C 0.67489(5) 0.08246(11) 0.78938(5) 0.0153(2) Uani 1 1 d . .
C12 C 0.64423(5) 0.16287(11) 0.72808(5) 0.0161(2) Uani 1 1 d . .
C13 C 0.61711(6) 0.28622(12) 0.74465(6) 0.0189(2) Uani 1 1 d . .
H7 H 0.591968 0.354816 0.711506 0.023 Uiso 1 1 calc R U
C14 C 0.63263(6) 0.29180(11) 0.81587(6) 0.0183(2) Uani 1 1 d . .
C15 C 0.61549(6) 0.40058(12) 0.85105(6) 0.0238(3) Uani 1 1 d . .
H8 H 0.589639 0.474353 0.822258 0.029 Uiso 1 1 calc R U
C16 C 0.63133(7) 0.41443(13) 0.92222(6) 0.0275(3) Uani 1 1 d . .
H9 H 0.614487 0.496033 0.936541 0.033 Uiso 1 1 calc R U
C17 C 0.66874(7) 0.32454(13) 0.97579(6) 0.0264(3) Uani 1 1 d . .
H10 H 0.675071 0.355313 1.021999 0.032 Uiso 1 1 calc R U
C18 C 0.69859(6) 0.19667(13) 0.97314(6) 0.0230(3) Uani 1 1 d . .
H11 H 0.722519 0.153843 1.017575 0.028 Uiso 1 1 calc R U
C19 C 0.69840(6) 0.12297(12) 0.91505(6) 0.0188(2) Uani 1 1 d . .
H12 H 0.720380 0.034727 0.924632 0.023 Uiso 1 1 calc R U
C20 C 0.67061(5) 0.16089(11) 0.84559(6) 0.0163(2) Uani 1 1 d . .
C21 C 0.60246(6) -0.22271(11) 0.73665(6) 0.0182(2) Uani 1 1 d . .
C22 C 0.55106(6) -0.19712(11) 0.76573(6) 0.0196(2) Uani 1 1 d . .
C23 C 0.48064(6) -0.23336(12) 0.72842(6) 0.0241(3) Uani 1 1 d . .
H13 H 0.447068 -0.215240 0.748775 0.029 Uiso 1 1 calc R U
C24 C 0.46033(6) -0.29421(13) 0.66333(6) 0.0274(3) Uani 1 1 d . .
H14 H 0.412781 -0.316094 0.637624 0.033 Uiso 1 1 calc R U
C25 C 0.51068(6) -0.32337(13) 0.63558(6) 0.0260(3) Uani 1 1 d . .
H15 H 0.496700 -0.367193 0.590730 0.031 Uiso 1 1 calc R U
C26 C 0.58188(6) -0.29060(11) 0.67127(6) 0.0205(2) Uani 1 1 d . .
C27 C 0.56774(6) -0.13926(12) 0.83706(6) 0.0200(2) Uani 1 1 d . .
C28 C 0.61506(6) -0.20518(12) 0.89588(6) 0.0229(3) Uani 1 1 d . .
H16 H 0.641632 -0.281257 0.890153 0.027 Uiso 1 1 calc R U
C29 C 0.62341(6) -0.16032(13) 0.96232(6) 0.0261(3) Uani 1 1 d . .
H17 H 0.654915 -0.206883 1.002630 0.031 Uiso 1 1 calc R U
C30 C 0.58578(6) -0.04664(13) 0.97078(6) 0.0272(3) Uani 1 1 d . .
H18 H 0.591400 -0.016648 1.016923 0.033 Uiso 1 1 calc R U
C31 C 0.54035(6) 0.02287(13) 0.91262(7) 0.0268(3) Uani 1 1 d . .
H19 H 0.515856 0.102183 0.918547 0.032 Uiso 1 1 calc R U
C32 C 0.53100(6) -0.02363(12) 0.84644(6) 0.0229(3) Uani 1 1 d . .
H20 H 0.499217 0.022934 0.806303 0.028 Uiso 1 1 calc R U
C33 C 0.63341(6) -0.33535(12) 0.63967(6) 0.0208(2) Uani 1 1 d . .
C34 C 0.62894(7) -0.46983(12) 0.61328(6) 0.0268(3) Uani 1 1 d . .
H21 H 0.592275 -0.528881 0.613465 0.032 Uiso 1 1 calc R U
C35 C 0.67751(7) -0.51875(13) 0.58663(6) 0.0320(3) Uani 1 1 d . .
H22 H 0.674119 -0.611137 0.569486 0.038 Uiso 1 1 calc R U
C36 C 0.73109(7) -0.43294(14) 0.58498(7) 0.0321(3) Uani 1 1 d . .
H23 H 0.764917 -0.467164 0.567955 0.038 Uiso 1 1 calc R U
C37 C 0.73448(7) -0.29775(15) 0.60833(7) 0.0316(3) Uani 1 1 d . .
H24 H 0.769843 -0.237668 0.605800 0.038 Uiso 1 1 calc R U
C38 C 0.68633(6) -0.24905(13) 0.63556(6) 0.0251(3) Uani 1 1 d . .
H25 H 0.689353 -0.155902 0.651609 0.030 Uiso 1 1 calc R U
C39 C 0.64395(6) 0.13394(11) 0.65720(6) 0.0166(2) Uani 1 1 d . .
C40 C 0.70806(6) 0.11861(11) 0.64647(6) 0.0182(2) Uani 1 1 d . .
C41 C 0.70592(6) 0.09142(12) 0.57920(6) 0.0213(2) Uani 1 1 d . .
H26 H 0.748013 0.076840 0.571701 0.026 Uiso 1 1 calc R U
C42 C 0.64273(6) 0.08534(12) 0.52276(6) 0.0241(3) Uani 1 1 d . .
H27 H 0.641827 0.064908 0.476899 0.029 Uiso 1 1 calc R U
C43 C 0.58031(6) 0.10883(12) 0.53229(6) 0.0222(2) Uani 1 1 d . .
H28 H 0.537647 0.108448 0.492528 0.027 Uiso 1 1 calc R U
C44 C 0.57977(6) 0.13259(11) 0.59868(6) 0.0183(2) Uani 1 1 d . .
C45 C 0.77940(6) 0.14405(12) 0.70098(6) 0.0186(2) Uani 1 1 d . .
C46 C 0.79495(6) 0.26854(12) 0.73805(6) 0.0207(2) Uani 1 1 d . .
H29 H 0.758752 0.332157 0.734493 0.025 Uiso 1 1 calc R U
C47 C 0.86408(6) 0.30008(13) 0.78067(6) 0.0241(3) Uani 1 1 d . .
H30 H 0.874088 0.385379 0.805772 0.029 Uiso 1 1 calc R U
C48 C 0.91858(6) 0.20898(13) 0.78706(6) 0.0249(3) Uani 1 1 d . .
H31 H 0.965256 0.232727 0.815396 0.030 Uiso 1 1 calc R U
C49 C 0.90361(6) 0.08389(13) 0.75160(6) 0.0243(3) Uani 1 1 d . .
H32 H 0.939936 0.020019 0.755996 0.029 Uiso 1 1 calc R U
C50 C 0.83487(6) 0.05171(12) 0.70927(6) 0.0214(2) Uani 1 1 d . .
H33 H 0.825099 -0.034862 0.685335 0.026 Uiso 1 1 calc R U
C51 C 0.50995(6) 0.15633(12) 0.60388(5) 0.0188(2) Uani 1 1 d . .
C52 C 0.46526(6) 0.25986(13) 0.56423(6) 0.0252(3) Uani 1 1 d . .
H34 H 0.479904 0.317985 0.534825 0.030 Uiso 1 1 calc R U
C53 C 0.39910(6) 0.27994(13) 0.56686(7) 0.0293(3) Uani 1 1 d . .
H35 H 0.370114 0.352618 0.540230 0.035 Uiso 1 1 calc R U
C54 C 0.37595(6) 0.19536(13) 0.60764(6) 0.0264(3) Uani 1 1 d . .
H36 H 0.330990 0.208060 0.609070 0.032 Uiso 1 1 calc R U
C55 C 0.41950(6) 0.09116(13) 0.64665(6) 0.0243(3) Uani 1 1 d . .
H37 H 0.403952 0.031426 0.674749 0.029 Uiso 1 1 calc R U
C56 C 0.48614(6) 0.07246(12) 0.64533(6) 0.0214(2) Uani 1 1 d . .
H38 H 0.515408 0.001382 0.673198 0.026 Uiso 1 1 calc R U

loop_
_atom_site_aniso_label
_atom_site_aniso_U_11
_atom_site_aniso_U_22
_atom_site_aniso_U_33
_atom_site_aniso_U_23
_atom_site_aniso_U_13
_atom_site_aniso_U_12
C1 0.0188(5) 0.0187(6) 0.0120(5) 0.0010(4) 0.0071(4) 0.0007(4)
C2 0.0220(6) 0.0188(6) 0.0139(5) 0.0001(4) 0.0081(4) 0.0015(4)
C3 0.0295(6) 0.0180(6) 0.0200(6) -0.0010(5) 0.0084(5) 0.0045(5)
C4 0.0253(6) 0.0263(6) 0.0140(5) 0.0010(5) 0.0079(5) 0.0069(5)
C5 0.0331(7) 0.0328(7) 0.0208(6) -0.0017(5) 0.0071(5) 0.0146(6)
C6 0.0261(7) 0.0514(9) 0.0243(7) -0.0006(6) 0.0047(5) 0.0184(6)
C7 0.0185(6) 0.0538(9) 0.0210(6) 0.0013(6) 0.0036(5) 0.0041(6)
C8 0.0224(6) 0.0389(7) 0.0188(6) 0.0032(5) 0.0052(5) -0.0042(5)
C9 0.0213(6) 0.0270(6) 0.0151(5) 0.0046(5) 0.0072(4) -0.0006(5)
C10 0.0200(6) 0.0233(6) 0.0123(5) 0.0023(4) 0.0074(4) 0.0027(5)
C11 0.0142(5) 0.0163(5) 0.0156(5) -0.0007(4) 0.0058(4) -0.0028(4)
C12 0.0151(5) 0.0178(5) 0.0151(5) -0.0007(4) 0.0055(4) -0.0025(4)
C13 0.0217(6) 0.0177(6) 0.0165(5) 0.0026(4) 0.0064(4) 0.0028(4)
C14 0.0197(6) 0.0175(6) 0.0190(5) -0.0004(4) 0.0088(4) -0.0021(4)
C15 0.0303(6) 0.0186(6) 0.0254(6) -0.0009(5) 0.0138(5) 0.0006(5)
C16 0.0406(7) 0.0209(6) 0.0274(6) -0.0065(5) 0.0201(6) -0.0023(5)
C17 0.0365(7) 0.0278(7) 0.0184(6) -0.0085(5) 0.0143(5) -0.0095(5)
C18 0.0258(6) 0.0280(6) 0.0142(5) -0.0011(5) 0.0065(5) -0.0069(5)
C19 0.0185(5) 0.0198(6) 0.0182(5) 0.0001(4) 0.0068(4) -0.0028(4)
C20 0.0157(5) 0.0169(5) 0.0168(5) -0.0008(4) 0.0068(4) -0.0035(4)
C21 0.0226(6) 0.0130(5) 0.0188(5) 0.0026(4) 0.0075(5) -0.0002(4)
C22 0.0239(6) 0.0145(5) 0.0204(6) 0.0027(4) 0.0081(5) -0.0004(4)
C23 0.0245(6) 0.0241(6) 0.0255(6) 0.0023(5) 0.0116(5) -0.0033(5)
C24 0.0229(6) 0.0311(7) 0.0261(6) -0.0004(5) 0.0067(5) -0.0095(5)
C25 0.0302(7) 0.0259(6) 0.0204(6) -0.0027(5) 0.0079(5) -0.0082(5)
C26 0.0262(6) 0.0155(6) 0.0197(6) 0.0018(4) 0.0083(5) -0.0028(5)
C27 0.0203(6) 0.0192(6) 0.0227(6) 0.0003(5) 0.0107(5) -0.0044(4)
C28 0.0241(6) 0.0209(6) 0.0253(6) 0.0010(5) 0.0111(5) -0.0005(5)
C29 0.0251(6) 0.0308(7) 0.0216(6) 0.0023(5) 0.0077(5) -0.0041(5)
C30 0.0278(6) 0.0339(7) 0.0231(6) -0.0069(5) 0.0132(5) -0.0091(5)
C31 0.0268(6) 0.0252(6) 0.0328(7) -0.0052(5) 0.0164(5) -0.0018(5)
C32 0.0221(6) 0.0227(6) 0.0254(6) 0.0008(5) 0.0105(5) 0.0000(5)
C33 0.0270(6) 0.0196(6) 0.0141(5) 0.0014(4) 0.0059(5) 0.0006(5)
C34 0.0416(7) 0.0197(6) 0.0200(6) 0.0015(5) 0.0126(5) -0.0039(5)
C35 0.0551(9) 0.0202(6) 0.0232(6) 0.0027(5) 0.0177(6) 0.0083(6)
C36 0.0358(7) 0.0379(8) 0.0249(6) 0.0019(6) 0.0141(6) 0.0131(6)
C37 0.0285(7) 0.0392(8) 0.0285(7) -0.0062(6) 0.0124(5) -0.0062(6)
C38 0.0293(6) 0.0230(6) 0.0233(6) -0.0050(5) 0.0102(5) -0.0040(5)
C39 0.0225(6) 0.0128(5) 0.0154(5) 0.0004(4) 0.0080(4) -0.0006(4)
C40 0.0236(6) 0.0138(5) 0.0182(5) 0.0004(4) 0.0090(5) -0.0005(4)
C41 0.0253(6) 0.0204(6) 0.0220(6) -0.0029(5) 0.0132(5) -0.0024(5)
C42 0.0328(7) 0.0259(6) 0.0166(6) -0.0047(5) 0.0129(5) -0.0049(5)
C43 0.0262(6) 0.0238(6) 0.0148(5) -0.0014(5) 0.0054(5) -0.0047(5)
C44 0.0233(6) 0.0150(5) 0.0167(5) 0.0006(4) 0.0076(5) -0.0027(4)
C45 0.0216(6) 0.0203(6) 0.0169(5) 0.0019(4) 0.0107(5) -0.0019(4)
C46 0.0233(6) 0.0205(6) 0.0211(6) 0.0005(5) 0.0116(5) 0.0006(5)
C47 0.0278(6) 0.0222(6) 0.0231(6) -0.0035(5) 0.0104(5) -0.0054(5)
C48 0.0207(6) 0.0301(7) 0.0231(6) 0.0015(5) 0.0074(5) -0.0047(5)
C49 0.0225(6) 0.0265(6) 0.0262(6) 0.0028(5) 0.0116(5) 0.0030(5)
C50 0.0251(6) 0.0203(6) 0.0211(6) -0.0008(5) 0.0113(5) -0.0004(5)
C51 0.0204(6) 0.0204(6) 0.0129(5) -0.0033(4) 0.0033(4) -0.0020(4)
C52 0.0275(6) 0.0260(6) 0.0196(6) 0.0037(5) 0.0059(5) 0.0001(5)
C53 0.0260(6) 0.0283(7) 0.0276(6) 0.0025(5) 0.0033(5) 0.0072(5)
C54 0.0209(6) 0.0312(7) 0.0262(6) -0.0081(5) 0.0080(5) 0.0019(5)
C55 0.0254(6) 0.0279(6) 0.0213(6) -0.0025(5) 0.0108(5) -0.0020(5)
C56 0.0230(6) 0.0226(6) 0.0173(5) 0.0008(5) 0.0060(5) 0.0010(5)

loop_
_atom_type_symbol
_atom_type_description
_atom_type_scat_dispersion_real
_atom_type_scat_dispersion_imag
_atom_type_scat_source
C C 0.0033 0.0016 'International Tables Vol C Tables 4.2.6.8 and 6.1.1.4'
H H 0.0000 0.0000 'International Tables Vol C Tables 4.2.6.8 and 6.1.1.4'

loop_
_geom_angle_atom_site_label_1
_geom_angle_atom_site_label_2
_geom_angle_atom_site_label_3
_geom_angle
C2 C1 C10 107.74(9)
C2 C1 C11 128.94(10)
C10 C1 C11 123.23(10)
C3 C2 C1 108.58(10)
C3 C2 C21 122.82(10)
C1 C2 C21 128.58(10)
C4 C3 C2 110.14(10)
C4 C3 H1 124.9
C2 C3 H1 124.9
C3 C4 C5 126.95(12)
C3 C4 C10 106.10(10)
C5 C4 C10 126.94(11)
C6 C5 C4 129.74(13)
C6 C5 H2 115.1
C4 C5 H2 115.1
C7 C6 C5 128.55(12)
C7 C6 H3 115.7
C5 C6 H3 115.7
C6 C7 C8 129.39(12)
C6 C7 H4 115.3
C8 C7 H4 115.3
C7 C8 C9 129.15(12)
C7 C8 H5 115.4
C9 C8 H5 115.4
C10 C9 C8 129.27(12)
C10 C9 H6 115.4
C8 C9 H6 115.4
C9 C10 C1 125.68(10)
C9 C10 C4 126.88(10)
C1 C10 C4 107.43(10)
C20 C11 C12 106.55(9)
C20 C11 C1 123.49(9)
C12 C11 C1 129.91(10)
C11 C12 C13 109.85(9)
C11 C12 C39 127.25(10)
C13 C12 C39 122.72(10)
C14 C13 C12 109.40(10)
C14 C13 H7 125.3
C12 C13 H7 125.3
C13 C14 C15 125.11(11)
C13 C14 C20 106.12(9)
C15 C14 C20 128.77(10)
C16 C15 C14 127.95(12)
C16 C15 H8 116.0
C14 C15 H8 116.0
C15 C16 C17 128.17(12)
C15 C16 H9 115.9
C17 C16 H9 115.9
C16 C17 C18 130.60(11)
C16 C17 H10 114.7
C18 C17 H10 114.7
C19 C18 C17 129.18(11)
C19 C18 H11 115.4
C17 C18 H11 115.4
C20 C19 C18 128.21(11)
C20 C19 H12 115.9
C18 C19 H12 115.9
C19 C20 C11 124.99(10)
C19 C20 C14 127.04(10)
C11 C20 C14 107.96(9)
C26 C21 C22 118.07(10)
C26 C21 C2 120.06(10)
C22 C21 C2 121.74(10)
C23 C22 C21 120.99(10)
C23 C22 C27 116.03(10)
C21 C22 C27 122.90(10)
C24 C23 C22 120.67(11)
C24 C23 H13 119.7
C22 C23 H13 119.7
C23 C24 C25 118.60(11)
C23 C24 H14 120.7
C25 C24 H14 120.7
C24 C25 C26 122.78(11)
C24 C25 H15 118.6
C26 C25 H15 118.6
C21 C26 C25 118.79(10)
C21 C26 C33 122.10(10)
C25 C26 C33 119.05(10)
C28 C27 C32 119.29(11)
C28 C27 C22 120.66(10)
C32 C27 C22 119.80(10)
C29 C28 C27 119.89(11)
C29 C28 H16 120.1
C27 C28 H16 120.1
C28 C29 C30 120.11(11)
C28 C29 H17 119.9
C30 C29 H17 119.9
C31 C30 C29 120.52(11)
C31 C30 H18 119.7
C29 C30 H18 119.7
C32 C31 C30 119.31(12)
C32 C31 H19 120.3
C30 C31 H19 120.3
C31 C32 C27 120.82(11)
C31 C32 H20 119.6
C27 C32 H20 119.6
C34 C33 C38 117.96(11)
C34 C33 C26 118.57(10)
C38 C33 C26 123.47(10)
C35 C34 C33 120.86(12)
C35 C34 H21 119.6
C33 C34 H21 119.6
C34 C35 C36 120.39(12)
C34 C35 H22 119.8
C36 C35 H22 119.8
C37 C36 C35 119.34(12)
C37 C36 H23 120.3
C35 C36 H23 120.3
C36 C37 C38 120.31(12)
C36 C37 H24 119.8
C38 C37 H24 119.8
C37 C38 C33 121.05(12)
C37 C38 H25 119.5
C33 C38 H25 119.5
C44 C39 C40 120.07(10)
C44 C39 C12 119.25(10)
C40 C39 C12 120.48(9)
C41 C40 C39 119.00(10)
C41 C40 C45 115.12(10)
C39 C40 C45 125.56(9)
C40 C41 C42 120.27(11)
C40 C41 H26 119.9
C42 C41 H26 119.9
C41 C42 C43 120.88(10)
C41 C42 H27 119.6
C43 C42 H27 119.6
C44 C43 C42 120.84(10)
C44 C43 H28 119.6
C42 C43 H28 119.6
C43 C44 C39 118.73(10)
C43 C44 C51 117.10(10)
C39 C44 C51 124.17(9)
C46 C45 C50 117.81(10)
C46 C45 C40 120.52(10)
C50 C45 C40 121.11(10)
C45 C46 C47 119.96(11)
C45 C46 H29 120.0
C47 C46 H29 120.0
C48 C47 C46 121.52(11)
C48 C47 H30 119.2
C46 C47 H30 119.2
C49 C48 C47 119.02(11)
C49 C48 H31 120.5
C47 C48 H31 120.5
C48 C49 C50 119.71(11)
C48 C49 H32 120.1
C50 C49 H32 120.1
C49 C50 C45 121.94(11)
C49 C50 H33 119.0
C45 C50 H33 119.0
C56 C51 C52 117.45(11)
C56 C51 C44 121.59(10)
C52 C51 C44 120.89(10)
C51 C52 C53 121.39(11)
C51 C52 H34 119.3
C53 C52 H34 119.3
C54 C53 C52 120.53(11)
C54 C53 H35 119.7
C52 C53 H35 119.7
C53 C54 C55 118.64(11)
C53 C54 H36 120.7
C55 C54 H36 120.7
C54 C55 C56 121.05(11)
C54 C55 H37 119.5
C56 C55 H37 119.5
C51 C56 C55 120.91(11)
C51 C56 H38 119.5
C55 C56 H38 119.5

loop_
_geom_bond_atom_site_label_1
_geom_bond_atom_site_label_2
_geom_bond_distance
C1 C2 1.4217(16)
C1 C10 1.4299(15)
C1 C11 1.4859(15)
C2 C3 1.4174(16)
C2 C21 1.5058(15)
C3 C4 1.4003(17)
C3 H1 0.9500
C4 C5 1.4066(16)
C4 C10 1.4886(16)
C5 C6 1.4008(19)
C5 H2 0.9500
C6 C7 1.386(2)
C6 H3 0.9500
C7 C8 1.3909(19)
C7 H4 0.9500
C8 C9 1.4111(16)
C8 H5 0.9500
C9 C10 1.3922(16)
C9 H6 0.9500
C11 C20 1.4045(15)
C11 C12 1.4056(15)
C12 C13 1.4094(16)
C12 C39 1.4717(15)
C13 C14 1.3677(15)
C13 H7 0.9500
C14 C15 1.3902(16)
C14 C20 1.4908(15)
C15 C16 1.3711(17)
C15 H8 0.9500
C16 C17 1.3832(18)
C16 H9 0.9500
C17 C18 1.3892(18)
C17 H10 0.9500
C18 C19 1.3813(16)
C18 H11 0.9500
C19 C20 1.3657(15)
C19 H12 0.9500
C21 C26 1.4022(16)
C21 C22 1.4208(16)
C22 C23 1.4131(16)
C22 C27 1.4747(16)
C23 C24 1.3670(17)
C23 H13 0.9500
C24 C25 1.3888(17)
C24 H14 0.9500
C25 C26 1.4141(17)
C25 H15 0.9500
C26 C33 1.5019(16)
C27 C28 1.3876(17)
C27 C32 1.4026(16)
C28 C29 1.3716(17)
C28 H16 0.9500
C29 C30 1.3924(18)
C29 H17 0.9500
C30 C31 1.3813(18)
C30 H18 0.9500
C31 C32 1.3667(17)
C31 H19 0.9500
C32 H20 0.9500
C33 C34 1.3938(17)
C33 C38 1.4032(17)
C34 C35 1.3924(18)
C34 H21 0.9500
C35 C36 1.394(2)
C35 H22 0.9500
C36 C37 1.3806(19)
C36 H23 0.9500
C37 C38 1.3922(17)
C37 H24 0.9500
C38 H25 0.9500
C39 C44 1.4158(15)
C39 C40 1.4315(15)
C40 C41 1.3825(15)
C40 C45 1.5001(16)
C41 C42 1.3837(17)
C41 H26 0.9500
C42 C43 1.3956(17)
C42 H27 0.9500
C43 C44 1.3789(15)
C43 H28 0.9500
C44 C51 1.5060(16)
C45 C46 1.3909(16)
C45 C50 1.4122(16)
C46 C47 1.4021(16)
C46 H29 0.9500
C47 C48 1.3970(17)
C47 H30 0.9500
C48 C49 1.3809(18)
C48 H31 0.9500
C49 C50 1.3957(17)
C49 H32 0.9500
C50 H33 0.9500
C51 C56 1.3876(16)
C51 C52 1.3954(16)
C52 C53 1.4044(18)
C52 H34 0.9500
C53 C54 1.3735(18)
C53 H35 0.9500
C54 C55 1.3854(18)
C54 H36 0.9500
C55 C56 1.4017(16)
C55 H37 0.9500
C56 H38 0.9500

loop_
_geom_torsion_atom_site_label_1
_geom_torsion_atom_site_label_2
_geom_torsion_atom_site_label_3
_geom_torsion_atom_site_label_4
_geom_torsion
C10 C1 C2 C3 -1.19(12)
C11 C1 C2 C3 -177.82(10)
C10 C1 C2 C21 177.58(10)
C11 C1 C2 C21 0.94(18)
C1 C2 C3 C4 0.58(13)
C21 C2 C3 C4 -178.28(10)
C2 C3 C4 C5 -178.69(11)
C2 C3 C4 C10 0.25(12)
C3 C4 C5 C6 -179.25(12)
C10 C4 C5 C6 2.0(2)
C4 C5 C6 C7 0.6(2)
C5 C6 C7 C8 -0.8(2)
C6 C7 C8 C9 -1.5(2)
C7 C8 C9 C10 2.1(2)
C8 C9 C10 C1 179.44(11)
C8 C9 C10 C4 0.71(19)
C2 C1 C10 C9 -177.61(10)
C11 C1 C10 C9 -0.74(16)
C2 C1 C10 C4 1.33(11)
C11 C1 C10 C4 178.20(9)
C3 C4 C10 C9 177.94(10)
C5 C4 C10 C9 -3.12(18)
C3 C4 C10 C1 -0.98(12)
C5 C4 C10 C1 177.97(11)
C2 C1 C11 C20 111.50(13)
C10 C1 C11 C20 -64.66(14)
C2 C1 C11 C12 -71.25(16)
C10 C1 C11 C12 112.59(13)
C20 C11 C12 C13 -3.65(12)
C1 C11 C12 C13 178.75(10)
C20 C11 C12 C39 171.57(10)
C1 C11 C12 C39 -6.04(18)
C11 C12 C13 C14 3.25(13)
C39 C12 C13 C14 -172.22(10)
C12 C13 C14 C15 178.28(11)
C12 C13 C14 C20 -1.47(12)
C13 C14 C15 C16 -177.79(12)
C20 C14 C15 C16 1.9(2)
C14 C15 C16 C17 0.9(2)
C15 C16 C17 C18 -1.9(2)
C16 C17 C18 C19 -0.6(2)
C17 C18 C19 C20 2.6(2)
C18 C19 C20 C11 177.30(11)
C18 C19 C20 C14 -0.92(19)
C12 C11 C20 C19 -175.83(10)
C1 C11 C20 C19 1.97(17)
C12 C11 C20 C14 2.68(11)
C1 C11 C20 C14 -179.52(9)
C13 C14 C20 C19 177.70(11)
C15 C14 C20 C19 -2.04(19)
C13 C14 C20 C11 -0.77(12)
C15 C14 C20 C11 179.49(11)
C3 C2 C21 C26 -60.28(15)
C1 C2 C21 C26 121.11(12)
C3 C2 C21 C22 115.34(12)
C1 C2 C21 C22 -63.27(15)
C26 C21 C22 C23 -2.81(16)
C2 C21 C22 C23 -178.51(10)
C26 C21 C22 C27 173.78(10)
C2 C21 C22 C27 -1.92(16)
C21 C22 C23 C24 0.09(17)
C27 C22 C23 C24 -176.72(11)
C22 C23 C24 C25 1.87(18)
C23 C24 C25 C26 -1.13(19)
C22 C21 C26 C25 3.48(16)
C2 C21 C26 C25 179.26(10)
C22 C21 C26 C33 -173.61(10)
C2 C21 C26 C33 2.16(16)
C24 C25 C26 C21 -1.62(18)
C24 C25 C26 C33 175.57(11)
C23 C22 C27 C28 119.57(12)
C21 C22 C27 C28 -57.18(15)
C23 C22 C27 C32 -54.66(14)
C21 C22 C27 C32 128.59(12)
C32 C27 C28 C29 2.55(17)
C22 C27 C28 C29 -171.71(10)
C27 C28 C29 C30 -1.62(18)
C28 C29 C30 C31 -0.68(18)
C29 C30 C31 C32 2.01(18)
C30 C31 C32 C27 -1.05(18)
C28 C27 C32 C31 -1.22(17)
C22 C27 C32 C31 173.09(11)
C21 C26 C33 C34 132.30(12)
C25 C26 C33 C34 -44.79(15)
C21 C26 C33 C38 -47.35(16)
C25 C26 C33 C38 135.56(12)
C38 C33 C34 C35 2.88(17)
C26 C33 C34 C35 -176.80(11)
C33 C34 C35 C36 -0.93(18)
C34 C35 C36 C37 -1.67(19)
C35 C36 C37 C38 2.24(19)
C36 C37 C38 C33 -0.24(19)
C34 C33 C38 C37 -2.31(17)
C26 C33 C38 C37 177.35(11)
C11 C12 C39 C44 127.10(12)
C13 C12 C39 C44 -58.25(15)
C11 C12 C39 C40 -58.01(15)
C13 C12 C39 C40 116.64(12)
C44 C39 C40 C41 -5.18(16)
C12 C39 C40 C41 179.97(10)
C44 C39 C40 C45 168.02(10)
C12 C39 C40 C45 -6.83(16)
C39 C40 C41 C42 2.85(16)
C45 C40 C41 C42 -171.04(10)
C40 C41 C42 C43 1.14(18)
C41 C42 C43 C44 -2.91(18)
C42 C43 C44 C39 0.54(17)
C42 C43 C44 C51 -179.76(10)
C40 C39 C44 C43 3.47(16)
C12 C39 C44 C43 178.38(10)
C40 C39 C44 C51 -176.21(10)
C12 C39 C44 C51 -1.29(16)
C41 C40 C45 C46 121.15(11)
C39 C40 C45 C46 -52.28(15)
C41 C40 C45 C50 -50.08(14)
C39 C40 C45 C50 136.49(11)
C50 C45 C46 C47 1.37(15)
C40 C45 C46 C47 -170.14(10)
C45 C46 C47 C48 0.04(17)
C46 C47 C48 C49 -1.30(17)
C47 C48 C49 C50 1.07(17)
C48 C49 C50 C45 0.38(17)
C46 C45 C50 C49 -1.61(16)
C40 C45 C50 C49 169.85(10)
C43 C44 C51 C56 121.80(12)
C39 C44 C51 C56 -58.52(16)
C43 C44 C51 C52 -55.03(15)
C39 C44 C51 C52 124.65(12)
C56 C51 C52 C53 0.91(17)
C44 C51 C52 C53 177.87(11)
C51 C52 C53 C54 -1.52(19)
C52 C53 C54 C55 0.75(18)
C53 C54 C55 C56 0.55(18)
C52 C51 C56 C55 0.40(16)
C44 C51 C56 C55 -176.53(10)
C54 C55 C56 C51 -1.16(17)
